data_4025415
loop_
_publ_author_name
'Mohamed Abboud'
'Victor Mamane'
'Emmanuel Aubert'
'Claude Lecomte'
'Yves Fort'

_publ_contact_author_address
;Equipe Synth\`ese Organom\'etallique de R\'eactivit\'e (SOR)
Laboratoire SRSMC UMR CNRS-UHP 7565
Nancy-Universit\'e
Boulevard des Aiguillettes BP70239
54506 Vandoeuvre-l\`es-Nancy
France
;
_publ_contact_author_name 'Mamane, Victor'
_publ_section_title
;
 Synthesis of Polyhalogenated 4,4'-Bipyridines via a Simple Dimerization
 Procedure
;
_journal_name_full 'Journal of Organic Chemistry'
_journal_page_first 3224
_journal_page_last 3231
_journal_paper_doi 10.1021/jo100152e
_journal_volume 75
_journal_year 2010
_chemical_formula_sum 'C9 H7 Br2 Cl2 N2 O'
_space_group_IT_number 13
_symmetry_cell_setting monoclinic
_symmetry_Int_Tables_number 13
_symmetry_space_group_name_Hall '-P 2yc'
_symmetry_space_group_name_H-M 'P 1 2/c 1'
_cell_angle_alpha 90.00
_cell_angle_beta 112.544(2)
_cell_angle_gamma 90.00
_cell_formula_units_Z 4
_cell_length_a 14.1360(3)
_cell_length_b 4.99500(10)
_cell_length_c 17.5630(3)
_cell_volume 1145.35(4)
_cod_data_source_file jo100152e_si_007.cif
_cod_data_source_block 10-ma246p2
_cod_original_cell_volume 1145.35
_cod_original_sg_symbol_H-M 'P 2/c'
_cod_database_code 4025415

loop_
_symmetry_equiv_pos_site_id
_symmetry_equiv_pos_as_xyz
1 x,y,z
2 -x,y,1/2-z
3 -x,-y,-z
4 x,-y,1/2+z

loop_
_atom_site_label
_atom_site_type_symbol
_atom_site_fract_x
_atom_site_fract_y
_atom_site_fract_z
Br1 Br 0.064943(10) 0.65930(3) 0.372027(8)
Br2 Br 0.423595(10) 0.73630(3) 0.626171(8)
Cl1 Cl 0.09455(3) -0.14650(7) 0.60257(2)
C12 C 0.18185(10) 0.1029(3) 0.60534(8)
O3 O 0.40820(8) -0.0656(2) 0.39070(7)
N11 N 0.23801(10) 0.1980(3) 0.67922(7)
C4 C 0.36614(10) 0.3348(3) 0.44621(8)
H4A H 0.4028 0.4720 0.4273
H4B H 0.4139 0.2719 0.5009
C2 C 0.34334(10) 0.1011(3) 0.38729(8)
C8 C 0.26072(10) 0.3776(3) 0.53532(8)
C10 C 0.30842(11) 0.3832(3) 0.68307(8)
H10 H 0.3507 0.4534 0.7354
N1 N 0.24825(10) 0.0925(3) 0.32634(8)
C5 C 0.27389(10) 0.4736(3) 0.45781(7)
H5 H 0.2897 0.6694 0.4650
C9 C 0.32171(10) 0.4760(3) 0.61324(8)
C7 C 0.16990(11) 0.2695(3) 0.32159(8)
H7 H 0.1080 0.2661 0.2740
C13 C 0.18840(10) 0.1847(3) 0.53204(8)
H13 H 0.1445 0.1107 0.4808
C6 C 0.17892(10) 0.4426(3) 0.38136(8)
H1 H 0.2387(16) -0.031(5) 0.2856(13)
